data_2013161
loop_
_publ_author_name
'Pavlovi\'c, Gordana'
'Bari\<si\'c, Lidija'
'Rapi\'c, Vladimir'
'Kova\<c, Veronika'

_publ_section_title
;
 Ferrocene compounds. XXXIV.
 1'-(<i>tert</i>-Butoxycarbonylamino)ferrocene-1-carboxylic acid
;
_journal_issue 2
_journal_name_full 'Acta Crystallographica Section C'
_journal_page_first m55
_journal_page_last m57
_journal_paper_doi 10.1107/S0108270102023156
_journal_volume 59
_journal_year 2003
_chemical_formula_iupac '[Fe (C10 H14 N O2) (C6 H5 O2)]'
_chemical_formula_moiety 'C16 H19 Fe N O4'
_chemical_formula_sum 'C16 H19 Fe N O4'
_chemical_formula_weight 345.17
_chemical_name_common 'N-Boc-1'-aminoferrocene-1-carboxylic acid'
_chemical_name_systematic
;
1'-(tert-butoxycarbonylamino)ferrocene-1-carboxylic acid
;
_space_group_IT_number 14
_symmetry_cell_setting monoclinic
_symmetry_space_group_name_Hall '-P 2yn'
_symmetry_space_group_name_H-M 'P 1 21/n 1'
_atom_sites_solution_hydrogens geom
_atom_sites_solution_primary direct
_atom_sites_solution_secondary difmap
_audit_creation_method SHELXL97
_cell_angle_alpha 90
_cell_angle_beta 94.590(7)
_cell_angle_gamma 90
_cell_formula_units_Z 8
_cell_length_a 10.1876(7)
_cell_length_b 18.8055(15)
_cell_length_c 16.7034(13)
_cell_measurement_reflns_used 72
_cell_measurement_temperature 293(2)
_cell_measurement_theta_max 18.3
_cell_measurement_theta_min 10.0
_cell_volume 3189.8(4)
_computing_cell_refinement STADI4
_computing_data_collection 'STADI4 (Stoe & Cie, 1995)'
_computing_data_reduction 'X-RED (Stoe & Cie, 1995)'
_computing_molecular_graphics 'PLATON (Spek, 1998)'
_computing_publication_material SHELXL97
_computing_structure_refinement 'SHELXL97 (Sheldrick, 1997)'
_computing_structure_solution 'SHELXS97 (Sheldrick, 1997)'
_diffrn_ambient_temperature 293(2)
_diffrn_measured_fraction_theta_full 0.996
_diffrn_measured_fraction_theta_max 0.996
_diffrn_measurement_device_type 'Philips PW1100 updated by Stoe'
_diffrn_measurement_method \w
_diffrn_radiation_monochromator graphite
_diffrn_radiation_source 'fine-focus sealed tube'
_diffrn_radiation_type MoK\a
_diffrn_radiation_wavelength 0.71073
_diffrn_reflns_av_R_equivalents 0.027
_diffrn_reflns_av_sigmaI/netI 0.184
_diffrn_reflns_limit_h_max 14
_diffrn_reflns_limit_h_min -14
_diffrn_reflns_limit_k_max 26
_diffrn_reflns_limit_k_min 0
_diffrn_reflns_limit_l_max 23
_diffrn_reflns_limit_l_min 0
_diffrn_reflns_number 11087
_diffrn_reflns_theta_full 30.00
_diffrn_reflns_theta_max 30.00
_diffrn_reflns_theta_min 2.66
_diffrn_standards_decay_% 3.6
_diffrn_standards_interval_time 120
_diffrn_standards_number 4
_exptl_absorpt_coefficient_mu 0.962
_exptl_absorpt_correction_T_max 0.885
_exptl_absorpt_correction_T_min 0.630
_exptl_absorpt_correction_type '\y scan'
_exptl_absorpt_process_details '(X-RED; Stoe & Cie, 1995)'
_exptl_crystal_colour orange
_exptl_crystal_density_diffrn 1.438
_exptl_crystal_density_meas ?
_exptl_crystal_density_method 'not measured'
_exptl_crystal_description prism
_exptl_crystal_F_000 1440
_exptl_crystal_size_max 0.53
_exptl_crystal_size_mid 0.26
_exptl_crystal_size_min 0.13
_refine_diff_density_max 0.28
_refine_diff_density_min -0.33
_refine_ls_extinction_method none
_refine_ls_goodness_of_fit_ref 0.940
_refine_ls_hydrogen_treatment constr
_refine_ls_matrix_type full
_refine_ls_number_parameters 405
_refine_ls_number_reflns 9280
_refine_ls_number_restraints 0
_refine_ls_restrained_S_all 0.940
_refine_ls_R_factor_all 0.234
_refine_ls_R_factor_gt 0.061
_refine_ls_shift/su_max 0.001
_refine_ls_shift/su_mean 0.000
_refine_ls_structure_factor_coef Fsqd
_refine_ls_weighting_details 'calc w = 1/[\s^2^(Fo^2^)+(0.0359P)^2^] where P=(Fo^2^+2Fc^2^)/3'
_refine_ls_weighting_scheme calc
_refine_ls_wR_factor_gt 0.081
_refine_ls_wR_factor_ref 0.113
_reflns_number_gt 3237
_reflns_number_total 9280
_reflns_threshold_expression I>2\s(I)
_cod_data_source_file gd1239.cif
_cod_data_source_block I
_cod_depositor_comments
;
The following automatic conversions were performed:

'_exptl_crystal_density_meas' value 'not measured' was changed to '?'
- the value is perceived as not measured.

Automatic conversion script
Id: cif_fix_values 3008 2015-01-20 13:52:24Z robertas 
;
_cod_original_sg_symbol_H-M 'P 21/n'
_cod_database_code 2013161
_cod_database_fobs_code 2013161

loop_
_symmetry_equiv_pos_as_xyz
'x, y, z'
'-x+1/2, y+1/2, -z+1/2'
'-x, -y, -z'
'x-1/2, -y-1/2, z-1/2'

loop_
_atom_site_label
_atom_site_fract_x
_atom_site_fract_y
_atom_site_fract_z
_atom_site_U_iso_or_equiv
_atom_site_adp_type
_atom_site_calc_flag
_atom_site_refinement_flags
_atom_site_occupancy
_atom_site_disorder_assembly
_atom_site_disorder_group
_atom_site_type_symbol
Fe1 0.66432(4) 0.16259(2) 0.06101(3) 0.04336(14) Uani d . 1 . . Fe
Fe2 -0.01794(4) 0.06189(3) 0.34206(3) 0.04249(14) Uani d . 1 . . Fe
O1 0.2667(2) 0.13330(13) -0.03557(13) 0.0553(6) Uani d . 1 . . O
O2 0.1729(2) 0.10278(13) 0.07927(13) 0.0606(7) Uani d . 1 . . O
O3 0.3923(2) 0.23525(14) 0.18130(16) 0.0709(8) Uani d . 1 . . O
O4 0.5245(2) 0.16575(15) 0.26132(16) 0.0659(7) Uani d . 1 . . O
H4 0.4578 0.1624 0.2855 0.099 Uiso calc R 1 . . H
O5 0.3095(2) -0.04774(12) 0.31080(13) 0.0550(6) Uani d . 1 . . O
O6 0.4067(2) 0.01075(12) 0.21271(13) 0.0544(6) Uani d . 1 . . O
O7 0.3276(2) 0.13808(13) 0.35166(14) 0.0617(7) Uani d . 1 . . O
O8 0.1933(2) 0.20503(15) 0.26969(17) 0.0724(8) Uani d . 1 . . O
H8 0.2599 0.2082 0.2454 0.109 Uiso calc R 1 . . H
N1 0.3910(3) 0.08910(14) 0.06783(15) 0.0492(7) Uani d . 1 . . N
H1 0.3973 0.0720 0.1157 0.059 Uiso calc R 1 . . H
N2 0.1871(2) 0.01609(14) 0.21996(14) 0.0438(7) Uani d . 1 . . N
H2 0.1827 0.0407 0.1764 0.053 Uiso calc R 1 . . H
C11 0.5104(3) 0.09262(18) 0.03092(19) 0.0461(9) Uani d . 1 . . C
C12 0.5422(3) 0.1326(2) -0.03701(19) 0.0572(10) Uani d . 1 . . C
H12 0.4861 0.1628 -0.0677 0.069 Uiso calc R 1 . . H
C13 0.6753(4) 0.1178(2) -0.0493(2) 0.0667(11) Uani d . 1 . . C
H13 0.7216 0.1362 -0.0904 0.080 Uiso calc R 1 . . H
C14 0.7258(4) 0.0708(2) 0.0109(2) 0.0654(11) Uani d . 1 . . C
H14 0.8110 0.0527 0.0168 0.079 Uiso calc R 1 . . H
C15 0.6240(3) 0.05593(18) 0.0607(2) 0.0549(9) Uani d . 1 . . C
H15 0.6308 0.0267 0.1058 0.066 Uiso calc R 1 . . H
C16 0.6171(3) 0.22240(17) 0.1559(2) 0.0439(8) Uani d . 1 . . C
C17 0.6202(3) 0.26541(18) 0.0859(2) 0.0554(10) Uani d . 1 . . C
H17 0.5505 0.2914 0.0614 0.067 Uiso calc R 1 . . H
C18 0.7490(4) 0.26122(18) 0.0605(2) 0.0589(10) Uani d . 1 . . C
H18 0.7788 0.2843 0.0162 0.071 Uiso calc R 1 . . H
C19 0.8248(3) 0.21614(19) 0.1135(2) 0.0543(10) Uani d . 1 . . C
H19 0.9130 0.2046 0.1104 0.065 Uiso calc R 1 . . H
C110 0.7436(3) 0.19171(18) 0.1718(2) 0.0509(9) Uani d . 1 . . C
H110 0.7686 0.1607 0.2136 0.061 Uiso calc R 1 . . H
C111 0.2686(4) 0.10834(18) 0.0399(2) 0.0473(9) Uani d . 1 . . C
C112 0.1456(3) 0.15861(19) -0.07908(19) 0.0488(9) Uani d . 1 . . C
C113 0.1905(4) 0.1731(2) -0.1615(2) 0.0708(12) Uani d . 1 . . C
H3A 0.2592 0.2082 -0.1576 0.106 Uiso calc R 1 . . H
H3B 0.1176 0.1904 -0.1961 0.106 Uiso calc R 1 . . H
H3C 0.2232 0.1300 -0.1833 0.106 Uiso calc R 1 . . H
C114 0.0411(4) 0.1014(2) -0.0827(2) 0.0807(13) Uani d . 1 . . C
H4A 0.0777 0.0576 -0.1002 0.121 Uiso calc R 1 . . H
H4B -0.0311 0.1153 -0.1199 0.121 Uiso calc R 1 . . H
H4C 0.0103 0.0951 -0.0304 0.121 Uiso calc R 1 . . H
C115 0.1009(5) 0.2256(2) -0.0397(3) 0.1020(16) Uani d . 1 . . C
H5A 0.0729 0.2144 0.0123 0.153 Uiso calc R 1 . . H
H5B 0.0288 0.2462 -0.0723 0.153 Uiso calc R 1 . . H
H5C 0.1725 0.2589 -0.0341 0.153 Uiso calc R 1 . . H
C116 0.5027(4) 0.20754(18) 0.2015(2) 0.0478(9) Uani d . 1 . . C
C21 0.0657(3) 0.00471(16) 0.25280(18) 0.0390(8) Uani d . 1 . . C
C22 0.0334(3) -0.04169(17) 0.31572(19) 0.0454(9) Uani d . 1 . . C
H22 0.0914 -0.0706 0.3467 0.054 Uiso calc R 1 . . H
C23 -0.1046(3) -0.03538(18) 0.3221(2) 0.0526(9) Uani d . 1 . . C
H23 -0.1528 -0.0602 0.3580 0.063 Uiso calc R 1 . . H
C24 -0.1556(3) 0.01435(19) 0.2655(2) 0.0524(9) Uani d . 1 . . C
H24 -0.2433 0.0282 0.2574 0.063 Uiso calc R 1 . . H
C25 -0.0510(3) 0.03981(18) 0.22282(18) 0.0461(9) Uani d . 1 . . C
H25 -0.0577 0.0737 0.1821 0.055 Uiso calc R 1 . . H
C26 0.1017(3) 0.14532(18) 0.37412(19) 0.0457(9) Uani d . 1 . . C
C27 0.0999(4) 0.09524(18) 0.43880(18) 0.0505(9) Uani d . 1 . . C
H27 0.1720 0.0706 0.4626 0.061 Uiso calc R 1 . . H
C28 -0.0319(4) 0.0903(2) 0.4597(2) 0.0614(10) Uani d . 1 . . C
H28 -0.0614 0.0620 0.5002 0.074 Uiso calc R 1 . . H
C29 -0.1108(4) 0.1357(2) 0.4086(2) 0.0613(11) Uani d . 1 . . C
H29 -0.2011 0.1422 0.4095 0.074 Uiso calc R 1 . . H
C210 -0.0290(3) 0.16926(18) 0.3562(2) 0.0527(9) Uani d . 1 . . C
H210 -0.0563 0.2018 0.3163 0.063 Uiso calc R 1 . . H
C211 0.3099(4) -0.00579(18) 0.2465(2) 0.0466(9) Uani d . 1 . . C
C212 0.4340(3) -0.0781(2) 0.3477(2) 0.0632(11) Uani d . 1 . . C
C213 0.5222(4) -0.0177(2) 0.3791(2) 0.0812(13) Uani d . 1 . . C
H23A 0.5546 0.0075 0.3348 0.122 Uiso calc R 1 . . H
H23B 0.5950 -0.0365 0.4126 0.122 Uiso calc R 1 . . H
H23C 0.4727 0.0143 0.4100 0.122 Uiso calc R 1 . . H
C214 0.3854(4) -0.1208(3) 0.4167(3) 0.1153(19) Uani d . 1 . . C
H24A 0.3435 -0.0896 0.4523 0.173 Uiso calc R 1 . . H
H24B 0.4586 -0.1441 0.4455 0.173 Uiso calc R 1 . . H
H24C 0.3232 -0.1559 0.3958 0.173 Uiso calc R 1 . . H
C215 0.4977(4) -0.1252(2) 0.2884(3) 0.1001(16) Uani d . 1 . . C
H25A 0.4380 -0.1627 0.2709 0.150 Uiso calc R 1 . . H
H25B 0.5770 -0.1455 0.3137 0.150 Uiso calc R 1 . . H
H25C 0.5185 -0.0975 0.2429 0.150 Uiso calc R 1 . . H
C216 0.2153(4) 0.16327(19) 0.3296(2) 0.0481(9) Uani d . 1 . . C

loop_
_atom_site_aniso_label
_atom_site_aniso_U_11
_atom_site_aniso_U_22
_atom_site_aniso_U_33
_atom_site_aniso_U_12
_atom_site_aniso_U_13
_atom_site_aniso_U_23
Fe1 0.0392(3) 0.0473(3) 0.0430(3) -0.0046(3) -0.0008(2) 0.0027(2)
Fe2 0.0416(3) 0.0463(3) 0.0398(3) 0.0009(2) 0.0048(2) -0.0021(3)
O1 0.0421(14) 0.0829(18) 0.0409(14) -0.0047(12) 0.0030(11) 0.0164(13)
O2 0.0470(14) 0.091(2) 0.0458(15) -0.0045(14) 0.0130(12) 0.0150(13)
O3 0.0544(16) 0.0726(19) 0.087(2) 0.0167(14) 0.0121(15) 0.0134(16)
O4 0.0600(16) 0.0730(19) 0.0653(18) -0.0088(15) 0.0090(13) 0.0099(16)
O5 0.0442(14) 0.0630(17) 0.0579(15) 0.0054(12) 0.0043(11) 0.0293(13)
O6 0.0461(14) 0.0683(17) 0.0504(15) 0.0037(12) 0.0132(12) 0.0123(13)
O7 0.0456(14) 0.0710(18) 0.0675(17) -0.0002(13) -0.0013(12) 0.0102(14)
O8 0.0576(17) 0.079(2) 0.083(2) 0.0132(15) 0.0217(15) 0.0288(17)
N1 0.0419(17) 0.071(2) 0.0345(16) -0.0122(15) -0.0014(13) 0.0109(14)
N2 0.0461(18) 0.0515(18) 0.0346(16) 0.0095(14) 0.0084(13) 0.0128(13)
C11 0.043(2) 0.059(2) 0.036(2) -0.0135(18) -0.0010(16) -0.0086(18)
C12 0.046(2) 0.089(3) 0.036(2) -0.017(2) -0.0022(17) 0.006(2)
C13 0.054(3) 0.099(3) 0.049(2) -0.015(2) 0.0130(19) -0.010(2)
C14 0.053(2) 0.064(3) 0.081(3) -0.002(2) 0.015(2) -0.019(2)
C15 0.057(2) 0.046(2) 0.061(2) -0.0026(19) 0.002(2) 0.001(2)
C16 0.045(2) 0.034(2) 0.052(2) -0.0071(17) -0.0006(17) -0.0006(17)
C17 0.055(2) 0.041(2) 0.070(3) 0.0023(18) -0.001(2) 0.014(2)
C18 0.060(3) 0.051(2) 0.066(3) -0.015(2) 0.009(2) 0.008(2)
C19 0.043(2) 0.057(2) 0.062(3) -0.0124(19) -0.0028(19) -0.002(2)
C110 0.046(2) 0.055(2) 0.049(2) -0.0095(19) -0.0104(18) 0.0031(18)
C111 0.056(2) 0.049(2) 0.036(2) -0.0104(19) -0.0014(18) 0.0001(18)
C112 0.050(2) 0.052(2) 0.044(2) 0.0055(19) 0.0033(16) 0.0028(18)
C113 0.076(3) 0.090(3) 0.046(2) 0.015(2) 0.003(2) 0.018(2)
C114 0.061(3) 0.107(4) 0.072(3) -0.014(3) -0.008(2) 0.002(3)
C115 0.156(5) 0.065(3) 0.092(4) 0.026(3) 0.050(3) 0.005(3)
C116 0.059(2) 0.035(2) 0.049(2) -0.0054(19) -0.0007(19) -0.0067(18)
C21 0.0400(19) 0.041(2) 0.0359(19) -0.0005(16) 0.0030(15) -0.0052(16)
C22 0.050(2) 0.042(2) 0.044(2) -0.0017(17) 0.0045(17) 0.0029(17)
C23 0.050(2) 0.056(2) 0.052(2) -0.0116(19) 0.0072(18) -0.002(2)
C24 0.035(2) 0.065(3) 0.057(2) -0.0049(19) 0.0048(17) -0.007(2)
C25 0.050(2) 0.050(2) 0.0369(19) 0.0023(18) -0.0048(17) -0.0001(16)
C26 0.050(2) 0.045(2) 0.042(2) 0.0007(17) 0.0037(17) -0.0023(17)
C27 0.062(2) 0.053(2) 0.036(2) -0.0043(19) -0.0010(17) -0.0074(17)
C28 0.073(3) 0.069(3) 0.044(2) -0.007(2) 0.021(2) -0.014(2)
C29 0.056(2) 0.061(3) 0.069(3) 0.000(2) 0.019(2) -0.014(2)
C210 0.057(2) 0.044(2) 0.058(2) 0.0075(19) 0.0108(19) -0.0002(19)
C211 0.053(2) 0.046(2) 0.041(2) 0.0067(19) 0.0053(18) 0.0017(18)
C212 0.049(2) 0.073(3) 0.067(3) 0.013(2) 0.005(2) 0.032(2)
C213 0.057(2) 0.118(4) 0.067(3) 0.002(3) -0.006(2) 0.013(3)
C214 0.086(3) 0.143(5) 0.116(4) 0.004(3) 0.006(3) 0.096(4)
C215 0.094(3) 0.075(3) 0.131(4) 0.035(3) 0.013(3) 0.009(3)
C216 0.060(2) 0.040(2) 0.044(2) -0.009(2) 0.0058(18) -0.0053(19)

loop_
_atom_type_symbol
_atom_type_description
_atom_type_scat_dispersion_real
_atom_type_scat_dispersion_imag
_atom_type_scat_source
C C 0.0033 0.0016 'International Tables Vol C Tables 4.2.6.8 and 6.1.1.4'
H H 0.0000 0.0000 'International Tables Vol C Tables 4.2.6.8 and 6.1.1.4'
Fe Fe 0.3463 0.8444 'International Tables Vol C Tables 4.2.6.8 and 6.1.1.4'
O O 0.0106 0.0060 'International Tables Vol C Tables 4.2.6.8 and 6.1.1.4'
N N 0.0061 0.0033 'International Tables Vol C Tables 4.2.6.8 and 6.1.1.4'

loop_
_geom_angle_atom_site_label_1
_geom_angle_atom_site_label_2
_geom_angle_atom_site_label_3
_geom_angle
_geom_angle_publ_flag
C16 Fe1 C110 40.80(12) no
C16 Fe1 C17 41.02(12) no
C110 Fe1 C17 68.70(14) no
C16 Fe1 C13 165.40(15) no
C110 Fe1 C13 152.57(15) no
C17 Fe1 C13 127.30(16) no
C16 Fe1 C14 152.65(15) no
C110 Fe1 C14 119.25(16) no
C17 Fe1 C14 165.50(16) no
C13 Fe1 C14 40.36(14) no
C16 Fe1 C18 68.14(13) no
C110 Fe1 C18 67.84(14) no
C17 Fe1 C18 40.48(13) no
C13 Fe1 C18 108.50(16) no
C14 Fe1 C18 128.50(15) no
C16 Fe1 C15 118.94(13) no
C110 Fe1 C15 109.33(14) no
C17 Fe1 C15 152.09(14) no
C13 Fe1 C15 67.58(15) no
C14 Fe1 C15 40.34(13) no
C18 Fe1 C15 166.61(14) no
C16 Fe1 C12 127.42(14) no
C110 Fe1 C12 165.95(14) no
C17 Fe1 C12 107.10(15) no
C13 Fe1 C12 40.46(13) no
C14 Fe1 C12 68.08(15) no
C18 Fe1 C12 118.32(15) no
C15 Fe1 C12 67.69(14) no
C16 Fe1 C19 68.02(13) no
C110 Fe1 C19 40.13(12) no
C17 Fe1 C19 68.18(14) no
C13 Fe1 C19 119.29(14) no
C14 Fe1 C19 109.27(15) no
C18 Fe1 C19 40.23(13) no
C15 Fe1 C19 129.31(14) no
C12 Fe1 C19 152.22(14) no
C16 Fe1 C11 108.55(13) no
C110 Fe1 C11 128.89(13) no
C17 Fe1 C11 118.46(14) no
C13 Fe1 C11 67.32(14) no
C14 Fe1 C11 67.36(14) no
C18 Fe1 C11 152.06(15) no
C15 Fe1 C11 39.77(12) no
C12 Fe1 C11 40.19(11) no
C19 Fe1 C11 166.51(14) no
C24 Fe2 C26 151.20(14) no
C24 Fe2 C27 166.25(14) no
C26 Fe2 C27 41.32(12) no
C24 Fe2 C25 40.66(12) no
C26 Fe2 C25 117.65(13) no
C27 Fe2 C25 151.78(13) no
C24 Fe2 C210 117.90(14) no
C26 Fe2 C210 40.70(12) no
C27 Fe2 C210 68.72(14) no
C25 Fe2 C210 107.99(14) no
C24 Fe2 C23 40.20(12) no
C26 Fe2 C23 167.07(14) no
C27 Fe2 C23 128.63(14) no
C25 Fe2 C23 67.87(14) no
C210 Fe2 C23 151.34(14) no
C24 Fe2 C28 128.39(15) no
C26 Fe2 C28 68.45(14) no
C27 Fe2 C28 40.59(13) no
C25 Fe2 C28 166.17(14) no
C210 Fe2 C28 67.82(15) no
C23 Fe2 C28 109.05(15) no
C24 Fe2 C29 108.28(14) no
C26 Fe2 C29 68.19(13) no
C27 Fe2 C29 68.29(14) no
C25 Fe2 C29 128.28(15) no
C210 Fe2 C29 40.18(13) no
C23 Fe2 C29 118.70(14) no
C28 Fe2 C29 40.20(13) no
C24 Fe2 C22 68.00(13) no
C26 Fe2 C22 128.70(13) no
C27 Fe2 C22 108.39(14) no
C25 Fe2 C22 68.02(13) no
C210 Fe2 C22 166.69(13) no
C23 Fe2 C22 40.40(12) no
C28 Fe2 C22 119.06(15) no
C29 Fe2 C22 152.12(14) no
C24 Fe2 C21 67.76(13) no
C26 Fe2 C21 108.50(13) no
C27 Fe2 C21 118.71(13) no
C25 Fe2 C21 40.27(11) no
C210 Fe2 C21 128.78(13) no
C23 Fe2 C21 67.46(13) no
C28 Fe2 C21 152.44(15) no
C29 Fe2 C21 166.26(14) no
C22 Fe2 C21 40.17(11) no
C111 O1 C112 122.0(3) no
C116 O4 H4 109.5 no
C211 O5 C212 120.4(3) yes
C216 O8 H8 109.5 no
C111 N1 C11 130.1(3) yes
C111 N1 H1 114.9 no
C11 N1 H1 114.9 no
C211 N2 C21 129.9(3) yes
C211 N2 H2 115.0 no
C21 N2 H2 115.0 no
C15 C11 N1 122.5(3) no
C15 C11 C12 108.0(3) no
N1 C11 C12 129.4(3) no
C15 C11 Fe1 68.96(19) no
N1 C11 Fe1 125.8(2) no
C12 C11 Fe1 69.03(18) no
C13 C12 C11 107.1(3) no
C13 C12 Fe1 69.11(19) no
C11 C12 Fe1 70.78(17) no
C13 C12 H12 126.4 no
C11 C12 H12 126.4 no
Fe1 C12 H12 125.3 no
C14 C13 C12 108.7(3) no
C14 C13 Fe1 69.9(2) no
C12 C13 Fe1 70.4(2) no
C14 C13 H13 125.7 no
C12 C13 H13 125.7 no
Fe1 C13 H13 125.6 no
C13 C14 C15 107.6(3) no
C13 C14 Fe1 69.7(2) no
C15 C14 Fe1 70.1(2) no
C13 C14 H14 126.2 no
C15 C14 H14 126.2 no
Fe1 C14 H14 125.5 no
C11 C15 C14 108.6(3) no
C11 C15 Fe1 71.3(2) no
C14 C15 Fe1 69.5(2) no
C11 C15 H15 125.7 no
C14 C15 H15 125.7 no
Fe1 C15 H15 125.1 no
C110 C16 C17 107.7(3) no
C110 C16 C116 125.0(3) no
C17 C16 C116 127.2(3) no
C110 C16 Fe1 69.65(19) no
C17 C16 Fe1 69.58(19) no
C116 C16 Fe1 123.1(2) no
C18 C17 C16 107.3(3) no
C18 C17 Fe1 70.2(2) no
C16 C17 Fe1 69.40(19) no
C18 C17 H17 126.4 no
C16 C17 H17 126.4 no
Fe1 C17 H17 125.7 no
C19 C18 C17 108.7(3) no
C19 C18 Fe1 70.3(2) no
C17 C18 Fe1 69.4(2) no
C19 C18 H18 125.7 no
C17 C18 H18 125.7 no
Fe1 C18 H18 126.3 no
C110 C19 C18 108.0(3) no
C110 C19 Fe1 69.11(18) no
C18 C19 Fe1 69.50(19) no
C110 C19 H19 126.0 no
C18 C19 H19 126.0 no
Fe1 C19 H19 127.0 no
C19 C110 C16 108.3(3) no
C19 C110 Fe1 70.76(19) no
C16 C110 Fe1 69.55(18) no
C19 C110 H110 125.8 no
C16 C110 H110 125.8 no
Fe1 C110 H110 125.4 no
O2 C111 O1 125.6(3) no
O2 C111 N1 123.1(3) no
O1 C111 N1 111.3(3) no
O1 C112 C115 109.2(3) no
O1 C112 C113 102.0(3) no
C115 C112 C113 111.8(3) no
O1 C112 C114 110.6(3) no
C115 C112 C114 112.0(3) no
C113 C112 C114 110.8(3) no
C112 C113 H3A 109.5 no
C112 C113 H3B 109.5 no
H3A C113 H3B 109.5 no
C112 C113 H3C 109.5 no
H3A C113 H3C 109.5 no
H3B C113 H3C 109.5 no
C112 C114 H4A 109.5 no
C112 C114 H4B 109.5 no
H4A C114 H4B 109.5 no
C112 C114 H4C 109.5 no
H4A C114 H4C 109.5 no
H4B C114 H4C 109.5 no
C112 C115 H5A 109.5 no
C112 C115 H5B 109.5 no
H5A C115 H5B 109.5 no
C112 C115 H5C 109.5 no
H5A C115 H5C 109.5 no
H5B C115 H5C 109.5 no
O3 C116 O4 124.1(3) no
O3 C116 C16 120.7(3) no
O4 C116 C16 115.3(3) no
N2 C21 C25 122.0(3) no
N2 C21 C22 129.9(3) no
C25 C21 C22 108.0(3) no
N2 C21 Fe2 128.6(2) no
C25 C21 Fe2 68.37(17) no
C22 C21 Fe2 69.82(17) no
C23 C22 C21 107.0(3) no
C23 C22 Fe2 68.80(19) no
C21 C22 Fe2 70.01(18) no
C23 C22 H22 126.5 no
C21 C22 H22 126.5 no
Fe2 C22 H22 126.2 no
C24 C23 C22 108.7(3) no
C24 C23 Fe2 69.18(19) no
C22 C23 Fe2 70.79(19) no
C24 C23 H23 125.7 no
C22 C23 H23 125.7 no
Fe2 C23 H23 125.9 no
C23 C24 C25 108.3(3) no
C23 C24 Fe2 70.62(19) no
C25 C24 Fe2 69.98(18) no
C23 C24 H24 125.9 no
C25 C24 H24 125.9 no
Fe2 C24 H24 125.1 no
C24 C25 C21 108.0(3) no
C24 C25 Fe2 69.36(19) no
C21 C25 Fe2 71.37(17) no
C24 C25 H25 126.0 no
C21 C25 H25 126.0 no
Fe2 C25 H25 124.9 no
C210 C26 C27 107.5(3) no
C210 C26 C216 126.0(3) no
C27 C26 C216 126.3(3) no
C210 C26 Fe2 69.84(19) no
C27 C26 Fe2 69.41(18) no
C216 C26 Fe2 121.7(2) no
C28 C27 C26 107.3(3) no
C28 C27 Fe2 70.4(2) no
C26 C27 Fe2 69.28(18) no
C28 C27 H27 126.3 no
C26 C27 H27 126.3 no
Fe2 C27 H27 125.6 no
C29 C28 C27 108.5(3) no
C29 C28 Fe2 70.0(2) no
C27 C28 Fe2 69.01(19) no
C29 C28 H28 125.8 no
C27 C28 H28 125.8 no
Fe2 C28 H28 126.8 no
C210 C29 C28 108.1(3) no
C210 C29 Fe2 69.2(2) no
C28 C29 Fe2 69.8(2) no
C210 C29 H29 125.9 no
C28 C29 H29 125.9 no
Fe2 C29 H29 126.7 no
C29 C210 C26 108.6(3) no
C29 C210 Fe2 70.6(2) no
C26 C210 Fe2 69.46(19) no
C29 C210 H210 125.7 no
C26 C210 H210 125.7 no
Fe2 C210 H210 125.8 no
O6 C211 O5 125.5(3) no
O6 C211 N2 122.1(3) no
O5 C211 N2 112.4(3) no
O5 C212 C215 110.5(3) no
O5 C212 C213 108.6(3) no
C215 C212 C213 113.1(3) no
O5 C212 C214 101.5(3) no
C215 C212 C214 111.7(4) no
C213 C212 C214 110.8(3) no
C212 C213 H23A 109.5 no
C212 C213 H23B 109.5 no
H23A C213 H23B 109.5 no
C212 C213 H23C 109.5 no
H23A C213 H23C 109.5 no
H23B C213 H23C 109.5 no
C212 C214 H24A 109.5 no
C212 C214 H24B 109.5 no
H24A C214 H24B 109.5 no
C212 C214 H24C 109.5 no
H24A C214 H24C 109.5 no
H24B C214 H24C 109.5 no
C212 C215 H25A 109.5 no
C212 C215 H25B 109.5 no
H25A C215 H25B 109.5 no
C212 C215 H25C 109.5 no
H25A C215 H25C 109.5 no
H25B C215 H25C 109.5 no
O7 C216 O8 123.7(3) no
O7 C216 C26 119.9(3) no
O8 C216 C26 116.3(3) no

loop_
_geom_bond_atom_site_label_1
_geom_bond_atom_site_label_2
_geom_bond_site_symmetry_2
_geom_bond_distance
_geom_bond_publ_flag
Fe C(av.)(unsubst.) . 2.044(3) yes
Fe C(av.)(subst.) . 2.054(3) yes
Fe1 C16 . 2.033(3) no
Fe1 C110 . 2.034(3) no
Fe1 C17 . 2.035(3) no
Fe1 C13 . 2.037(4) no
Fe1 C14 . 2.040(4) no
Fe1 C18 . 2.046(3) no
Fe1 C15 . 2.047(3) no
Fe1 C12 . 2.054(3) no
Fe1 C19 . 2.056(3) no
Fe1 C11 . 2.077(3) no
Fe2 C24 . 2.028(3) no
Fe2 C26 . 2.032(3) no
Fe2 C27 . 2.034(3) no
Fe2 C25 . 2.036(3) no
Fe2 C210 . 2.037(3) no
Fe2 C23 . 2.047(3) no
Fe2 C28 . 2.052(3) no
Fe2 C29 . 2.055(3) no
Fe2 C22 . 2.073(3) no
Fe2 C21 . 2.076(3) no
O1 C111 . 1.344(4) yes
O1 C112 . 1.460(4) yes
O2 C111 . 1.223(4) yes
O3 C116 . 1.260(4) yes
O4 C116 . 1.276(4) yes
O4 H4 . 0.8200 no
O5 C211 . 1.332(4) yes
O5 C212 . 1.480(4) yes
O6 C211 . 1.216(4) yes
O7 C216 . 1.266(4) yes
O8 C216 . 1.278(4) yes
O8 H8 . 0.8200 no
N1 C111 . 1.346(4) yes
N1 C11 . 1.409(4) yes
N1 H1 . 0.8600 no
N2 C211 . 1.357(4) yes
N2 C21 . 1.409(4) yes
N2 H2 . 0.8600 no
C11 C15 . 1.403(4) no
C11 C12 . 1.420(4) no
C12 C13 . 1.415(4) no
C12 H12 . 0.9300 no
C13 C14 . 1.406(5) no
C13 H13 . 0.9300 no
C14 C15 . 1.409(5) no
C14 H14 . 0.9300 no
C15 H15 . 0.9300 no
C16 C110 . 1.418(4) no
C16 C17 . 1.425(4) no
C16 C116 . 1.469(5) no
C17 C18 . 1.412(5) no
C17 H17 . 0.9300 no
C18 C19 . 1.411(5) no
C18 H18 . 0.9300 no
C19 C110 . 1.403(4) no
C19 H19 . 0.9300 no
C110 H110 . 0.9300 no
C112 C115 . 1.509(5) no
C112 C113 . 1.510(4) no
C112 C114 . 1.511(5) no
C113 H3A . 0.9600 no
C113 H3B . 0.9600 no
C113 H3C . 0.9600 no
C114 H4A . 0.9600 no
C114 H4B . 0.9600 no
C114 H4C . 0.9600 no
C115 H5A . 0.9600 no
C115 H5B . 0.9600 no
C115 H5C . 0.9600 no
C21 C25 . 1.416(4) no
C21 C22 . 1.425(4) no
C22 C23 . 1.423(4) no
C22 H22 . 0.9300 no
C23 C24 . 1.400(4) no
C23 H23 . 0.9300 no
C24 C25 . 1.412(4) no
C24 H24 . 0.9300 no
C25 H25 . 0.9300 no
C26 C210 . 1.415(4) no
C26 C27 . 1.434(4) no
C26 C216 . 1.464(4) no
C27 C28 . 1.417(5) no
C27 H27 . 0.9300 no
C28 C29 . 1.412(5) no
C28 H28 . 0.9300 no
C29 C210 . 1.406(4) no
C29 H29 . 0.9300 no
C210 H210 . 0.9300 no
C212 C215 . 1.514(5) no
C212 C213 . 1.516(5) no
C212 C214 . 1.519(5) no
C213 H23A . 0.9600 no
C213 H23B . 0.9600 no
C213 H23C . 0.9600 no
C214 H24A . 0.9600 no
C214 H24B . 0.9600 no
C214 H24C . 0.9600 no
C215 H25A . 0.9600 no
C215 H25B . 0.9600 no
C215 H25C . 0.9600 no

loop_
_geom_hbond_atom_site_label_D
_geom_hbond_atom_site_label_H
_geom_hbond_atom_site_label_A
_geom_hbond_distance_DH
_geom_hbond_distance_HA
_geom_hbond_distance_DA
_geom_hbond_angle_DHA
_geom_hbond_publ_flag
N1 H1 O6 0.86 1.98 2.827(3) 166 yes
N2 H2 O2 0.86 1.99 2.854(3) 177 yes
O4 H4 O7 0.82 1.85 2.656(3) 167 yes
O8 H8 O3 0.82 1.86 2.663(3) 167 yes

loop_
_geom_torsion_atom_site_label_1
_geom_torsion_atom_site_label_2
_geom_torsion_atom_site_label_3
_geom_torsion_atom_site_label_4
_geom_torsion
_geom_torsion_publ_flag
C111 N1 C11 C15 -165.2(3) no
C111 N1 C11 C12 17.3(6) no
C111 N1 C11 Fe1 108.5(4) no
C16 Fe1 C11 C15 -113.3(2) no
C110 Fe1 C11 C15 -72.3(3) no
C17 Fe1 C11 C15 -156.9(2) no
C13 Fe1 C11 C15 81.7(2) no
C14 Fe1 C11 C15 37.8(2) no
C18 Fe1 C11 C15 168.6(3) no
C12 Fe1 C11 C15 120.2(3) no
C19 Fe1 C11 C15 -40.3(7) no
C16 Fe1 C11 N1 2.4(3) no
C110 Fe1 C11 N1 43.4(4) no
C17 Fe1 C11 N1 -41.3(3) no
C13 Fe1 C11 N1 -162.6(4) no
C14 Fe1 C11 N1 153.5(3) no
C18 Fe1 C11 N1 -75.7(4) no
C15 Fe1 C11 N1 115.7(4) no
C12 Fe1 C11 N1 -124.2(4) no
C19 Fe1 C11 N1 75.3(7) no
C16 Fe1 C11 C12 126.6(2) no
C110 Fe1 C11 C12 167.5(2) no
C17 Fe1 C11 C12 82.9(2) no
C13 Fe1 C11 C12 -38.4(2) no
C14 Fe1 C11 C12 -82.3(2) no
C18 Fe1 C11 C12 48.4(4) no
C15 Fe1 C11 C12 -120.2(3) no
C19 Fe1 C11 C12 -160.5(6) no
C15 C11 C12 C13 1.8(4) no
N1 C11 C12 C13 179.6(3) no
Fe1 C11 C12 C13 59.8(2) no
C15 C11 C12 Fe1 -58.1(2) no
N1 C11 C12 Fe1 119.8(3) no
C16 Fe1 C12 C13 168.7(2) no
C110 Fe1 C12 C13 -161.6(6) no
C17 Fe1 C12 C13 128.0(2) no
C14 Fe1 C12 C13 -37.4(2) no
C18 Fe1 C12 C13 85.6(3) no
C15 Fe1 C12 C13 -81.1(2) no
C19 Fe1 C12 C13 52.5(4) no
C11 Fe1 C12 C13 -117.9(3) no
C16 Fe1 C12 C11 -73.4(3) no
C110 Fe1 C12 C11 -43.7(7) no
C17 Fe1 C12 C11 -114.1(2) no
C13 Fe1 C12 C11 117.9(3) no
C14 Fe1 C12 C11 80.4(2) no
C18 Fe1 C12 C11 -156.5(2) no
C15 Fe1 C12 C11 36.7(2) no
C19 Fe1 C12 C11 170.4(3) no
C11 C12 C13 C14 -1.2(4) no
Fe1 C12 C13 C14 59.7(3) no
C11 C12 C13 Fe1 -60.9(2) no
C16 Fe1 C13 C14 -157.5(5) no
C110 Fe1 C13 C14 51.0(4) no
C17 Fe1 C13 C14 169.4(2) no
C18 Fe1 C13 C14 128.3(2) no
C15 Fe1 C13 C14 -38.0(2) no
C12 Fe1 C13 C14 -119.4(3) no
C19 Fe1 C13 C14 85.7(3) no
C11 Fe1 C13 C14 -81.2(2) no
C16 Fe1 C13 C12 -38.1(7) no
C110 Fe1 C13 C12 170.4(3) no
C17 Fe1 C13 C12 -71.1(3) no
C14 Fe1 C13 C12 119.4(3) no
C18 Fe1 C13 C12 -112.2(2) no
C15 Fe1 C13 C12 81.4(2) no
C19 Fe1 C13 C12 -154.9(2) no
C11 Fe1 C13 C12 38.2(2) no
C12 C13 C14 C15 0.2(4) no
Fe1 C13 C14 C15 60.2(3) no
C12 C13 C14 Fe1 -60.0(3) no
C16 Fe1 C14 C13 167.9(3) no
C110 Fe1 C14 C13 -155.8(2) no
C17 Fe1 C14 C13 -35.6(7) no
C18 Fe1 C14 C13 -71.9(3) no
C15 Fe1 C14 C13 118.4(3) no
C12 Fe1 C14 C13 37.5(2) no
C19 Fe1 C14 C13 -112.9(2) no
C11 Fe1 C14 C13 81.1(2) no
C16 Fe1 C14 C15 49.5(4) no
C110 Fe1 C14 C15 85.8(2) no
C17 Fe1 C14 C15 -154.0(5) no
C13 Fe1 C14 C15 -118.4(3) no
C18 Fe1 C14 C15 169.6(2) no
C12 Fe1 C14 C15 -80.9(2) no
C19 Fe1 C14 C15 128.7(2) no
C11 Fe1 C14 C15 -37.3(2) no
N1 C11 C15 C14 -179.7(3) no
C12 C11 C15 C14 -1.7(4) no
Fe1 C11 C15 C14 -59.8(2) no
N1 C11 C15 Fe1 -119.9(3) no
C12 C11 C15 Fe1 58.1(2) no
C13 C14 C15 C11 0.9(4) no
Fe1 C14 C15 C11 60.9(2) no
C13 C14 C15 Fe1 -59.9(3) no
C16 Fe1 C15 C11 84.5(2) no
C110 Fe1 C15 C11 128.2(2) no
C17 Fe1 C15 C11 47.4(4) no
C13 Fe1 C15 C11 -81.0(2) no
C14 Fe1 C15 C11 -119.0(3) no
C18 Fe1 C15 C11 -156.4(6) no
C12 Fe1 C15 C11 -37.09(19) no
C19 Fe1 C15 C11 168.7(2) no
C16 Fe1 C15 C14 -156.5(2) no
C110 Fe1 C15 C14 -112.8(2) no
C17 Fe1 C15 C14 166.5(3) no
C13 Fe1 C15 C14 38.0(2) no
C18 Fe1 C15 C14 -37.4(7) no
C12 Fe1 C15 C14 81.9(2) no
C19 Fe1 C15 C14 -72.2(3) no
C11 Fe1 C15 C14 119.0(3) no
C17 Fe1 C16 C110 -119.0(3) no
C13 Fe1 C16 C110 -160.3(5) no
C14 Fe1 C16 C110 52.2(4) no
C18 Fe1 C16 C110 -81.0(2) no
C15 Fe1 C16 C110 86.5(2) no
C12 Fe1 C16 C110 169.4(2) no
C19 Fe1 C16 C110 -37.43(19) no
C11 Fe1 C16 C110 128.7(2) no
C110 Fe1 C16 C17 119.0(3) no
C13 Fe1 C16 C17 -41.3(6) no
C14 Fe1 C16 C17 171.2(3) no
C18 Fe1 C16 C17 38.05(19) no
C15 Fe1 C16 C17 -154.54(19) no
C12 Fe1 C16 C17 -71.6(2) no
C19 Fe1 C16 C17 81.6(2) no
C11 Fe1 C16 C17 -112.3(2) no
C110 Fe1 C16 C116 -119.2(4) no
C17 Fe1 C16 C116 121.8(4) no
C13 Fe1 C16 C116 80.5(6) no
C14 Fe1 C16 C116 -66.9(4) no
C18 Fe1 C16 C116 159.9(3) no
C15 Fe1 C16 C116 -32.7(3) no
C12 Fe1 C16 C116 50.2(4) no
C19 Fe1 C16 C116 -156.6(3) no
C11 Fe1 C16 C116 9.5(3) no
C110 C16 C17 C18 -0.8(4) no
C116 C16 C17 C18 -176.9(3) no
Fe1 C16 C17 C18 -60.2(2) no
C110 C16 C17 Fe1 59.4(2) no
C116 C16 C17 Fe1 -116.7(3) no
C16 Fe1 C17 C18 118.2(3) no
C110 Fe1 C17 C18 80.4(2) no
C13 Fe1 C17 C18 -73.9(3) no
C14 Fe1 C17 C18 -45.6(7) no
C15 Fe1 C17 C18 171.7(3) no
C12 Fe1 C17 C18 -113.8(2) no
C19 Fe1 C17 C18 37.1(2) no
C11 Fe1 C17 C18 -155.9(2) no
C110 Fe1 C17 C16 -37.84(18) no
C13 Fe1 C17 C16 167.9(2) no
C14 Fe1 C17 C16 -163.8(5) no
C18 Fe1 C17 C16 -118.2(3) no
C15 Fe1 C17 C16 53.5(4) no
C12 Fe1 C17 C16 127.95(19) no
C19 Fe1 C17 C16 -81.1(2) no
C11 Fe1 C17 C16 85.9(2) no
C16 C17 C18 C19 0.3(4) no
Fe1 C17 C18 C19 -59.5(3) no
C16 C17 C18 Fe1 59.7(2) no
C16 Fe1 C18 C19 81.4(2) no
C110 Fe1 C18 C19 37.2(2) no
C17 Fe1 C18 C19 119.9(3) no
C13 Fe1 C18 C19 -113.8(2) no
C14 Fe1 C18 C19 -73.3(3) no
C15 Fe1 C18 C19 -43.1(7) no
C12 Fe1 C18 C19 -156.8(2) no
C11 Fe1 C18 C19 169.9(3) no
C16 Fe1 C18 C17 -38.5(2) no
C110 Fe1 C18 C17 -82.7(2) no
C13 Fe1 C18 C17 126.3(2) no
C14 Fe1 C18 C17 166.8(2) no
C15 Fe1 C18 C17 -163.0(6) no
C12 Fe1 C18 C17 83.3(2) no
C19 Fe1 C18 C17 -119.9(3) no
C11 Fe1 C18 C17 50.0(4) no
C17 C18 C19 C110 0.4(4) no
Fe1 C18 C19 C110 -58.5(2) no
C17 C18 C19 Fe1 58.9(3) no
C16 Fe1 C19 C110 38.0(2) no
C17 Fe1 C19 C110 82.4(2) no
C13 Fe1 C19 C110 -156.0(2) no
C14 Fe1 C19 C110 -112.8(2) no
C18 Fe1 C19 C110 119.7(3) no
C15 Fe1 C19 C110 -72.1(3) no
C12 Fe1 C19 C110 167.8(3) no
C11 Fe1 C19 C110 -39.7(7) no
C16 Fe1 C19 C18 -81.7(2) no
C110 Fe1 C19 C18 -119.7(3) no
C17 Fe1 C19 C18 -37.3(2) no
C13 Fe1 C19 C18 84.3(3) no
C14 Fe1 C19 C18 127.4(2) no
C15 Fe1 C19 C18 168.2(2) no
C12 Fe1 C19 C18 48.1(4) no
C11 Fe1 C19 C18 -159.4(5) no
C18 C19 C110 C16 -0.9(4) no
Fe1 C19 C110 C16 -59.6(2) no
C18 C19 C110 Fe1 58.8(2) no
C17 C16 C110 C19 1.0(4) no
C116 C16 C110 C19 177.2(3) no
Fe1 C16 C110 C19 60.4(2) no
C17 C16 C110 Fe1 -59.4(2) no
C116 C16 C110 Fe1 116.8(3) no
C16 Fe1 C110 C19 -119.0(3) no
C17 Fe1 C110 C19 -81.0(2) no
C13 Fe1 C110 C19 50.4(4) no
C14 Fe1 C110 C19 85.6(2) no
C18 Fe1 C110 C19 -37.3(2) no
C15 Fe1 C110 C19 128.7(2) no
C12 Fe1 C110 C19 -156.1(6) no
C11 Fe1 C110 C19 169.0(2) no
C17 Fe1 C110 C16 38.03(18) no
C13 Fe1 C110 C16 169.4(3) no
C14 Fe1 C110 C16 -155.4(2) no
C18 Fe1 C110 C16 81.8(2) no
C15 Fe1 C110 C16 -112.2(2) no
C12 Fe1 C110 C16 -37.1(7) no
C19 Fe1 C110 C16 119.0(3) no
C11 Fe1 C110 C16 -72.0(2) no
C112 O1 C111 O2 1.3(5) no
C112 O1 C111 N1 -179.1(3) no
C11 N1 C111 O2 -179.3(3) no
C11 N1 C111 O1 1.1(5) no
C111 O1 C112 C115 67.4(4) no
C111 O1 C112 C113 -174.3(3) no
C111 O1 C112 C114 -56.3(4) no
C110 C16 C116 O3 -177.3(3) no
C17 C16 C116 O3 -1.8(5) no
Fe1 C16 C116 O3 -90.2(4) no
C110 C16 C116 O4 2.9(5) no
C17 C16 C116 O4 178.3(3) no
Fe1 C16 C116 O4 89.9(3) no
C211 N2 C21 C25 171.2(3) no
C211 N2 C21 C22 -10.9(5) no
C211 N2 C21 Fe2 84.4(4) no
C24 Fe2 C21 N2 152.7(3) no
C26 Fe2 C21 N2 3.2(3) no
C27 Fe2 C21 N2 -40.8(3) no
C25 Fe2 C21 N2 114.4(4) no
C210 Fe2 C21 N2 44.0(3) no
C23 Fe2 C21 N2 -163.7(3) no
C28 Fe2 C21 N2 -75.5(4) no
C29 Fe2 C21 N2 76.8(6) no
C22 Fe2 C21 N2 -125.6(4) no
C24 Fe2 C21 C25 38.26(19) no
C26 Fe2 C21 C25 -111.2(2) no
C27 Fe2 C21 C25 -155.2(2) no
C210 Fe2 C21 C25 -70.4(2) no
C23 Fe2 C21 C25 81.9(2) no
C28 Fe2 C21 C25 170.1(3) no
C29 Fe2 C21 C25 -37.6(6) no
C22 Fe2 C21 C25 120.0(3) no
C24 Fe2 C21 C22 -81.8(2) no
C26 Fe2 C21 C22 128.74(19) no
C27 Fe2 C21 C22 84.8(2) no
C25 Fe2 C21 C22 -120.0(3) no
C210 Fe2 C21 C22 169.57(19) no
C23 Fe2 C21 C22 -38.14(19) no
C28 Fe2 C21 C22 50.0(4) no
C29 Fe2 C21 C22 -157.6(5) no
N2 C21 C22 C23 -176.8(3) no
C25 C21 C22 C23 1.3(4) no
Fe2 C21 C22 C23 59.1(2) no
N2 C21 C22 Fe2 124.1(3) no
C25 C21 C22 Fe2 -57.8(2) no
C24 Fe2 C22 C23 -37.2(2) no
C26 Fe2 C22 C23 170.2(2) no
C27 Fe2 C22 C23 128.6(2) no
C25 Fe2 C22 C23 -81.2(2) no
C210 Fe2 C22 C23 -156.2(5) no
C28 Fe2 C22 C23 85.6(2) no
C29 Fe2 C22 C23 50.5(4) no
C21 Fe2 C22 C23 -118.3(3) no
C24 Fe2 C22 C21 81.1(2) no
C26 Fe2 C22 C21 -71.4(2) no
C27 Fe2 C22 C21 -113.0(2) no
C25 Fe2 C22 C21 37.12(18) no
C210 Fe2 C22 C21 -37.8(7) no
C23 Fe2 C22 C21 118.3(3) no
C28 Fe2 C22 C21 -156.06(19) no
C29 Fe2 C22 C21 168.8(3) no
C21 C22 C23 C24 -0.9(4) no
Fe2 C22 C23 C24 59.0(2) no
C21 C22 C23 Fe2 -59.9(2) no
C26 Fe2 C23 C24 -155.9(5) no
C27 Fe2 C23 C24 168.7(2) no
C25 Fe2 C23 C24 -38.05(19) no
C210 Fe2 C23 C24 49.2(4) no
C28 Fe2 C23 C24 127.5(2) no
C29 Fe2 C23 C24 84.6(2) no
C22 Fe2 C23 C24 -119.7(3) no
C21 Fe2 C23 C24 -81.7(2) no
C24 Fe2 C23 C22 119.7(3) no
C26 Fe2 C23 C22 -36.3(7) no
C27 Fe2 C23 C22 -71.6(2) no
C25 Fe2 C23 C22 81.6(2) no
C210 Fe2 C23 C22 168.8(3) no
C28 Fe2 C23 C22 -112.8(2) no
C29 Fe2 C23 C22 -155.7(2) no
C21 Fe2 C23 C22 37.93(19) no
C22 C23 C24 C25 0.1(4) no
Fe2 C23 C24 C25 60.1(2) no
C22 C23 C24 Fe2 -60.0(2) no
C26 Fe2 C24 C23 169.1(2) no
C27 Fe2 C24 C23 -39.9(7) no
C25 Fe2 C24 C23 118.8(3) no
C210 Fe2 C24 C23 -155.8(2) no
C28 Fe2 C24 C23 -73.0(3) no
C29 Fe2 C24 C23 -113.1(2) no
C22 Fe2 C24 C23 37.40(19) no
C21 Fe2 C24 C23 80.9(2) no
C26 Fe2 C24 C25 50.3(4) no
C27 Fe2 C24 C25 -158.7(5) no
C210 Fe2 C24 C25 85.4(2) no
C23 Fe2 C24 C25 -118.8(3) no
C28 Fe2 C24 C25 168.2(2) no
C29 Fe2 C24 C25 128.1(2) no
C22 Fe2 C24 C25 -81.4(2) no
C21 Fe2 C24 C25 -37.90(19) no
C23 C24 C25 C21 0.7(4) no
Fe2 C24 C25 C21 61.2(2) no
C23 C24 C25 Fe2 -60.5(2) no
N2 C21 C25 C24 177.1(3) no
C22 C21 C25 C24 -1.2(4) no
Fe2 C21 C25 C24 -59.9(2) no
N2 C21 C25 Fe2 -123.0(3) no
C22 C21 C25 Fe2 58.7(2) no
C26 Fe2 C25 C24 -155.3(2) no
C27 Fe2 C25 C24 169.5(3) no
C210 Fe2 C25 C24 -112.1(2) no
C23 Fe2 C25 C24 37.6(2) no
C28 Fe2 C25 C24 -42.1(7) no
C29 Fe2 C25 C24 -72.2(3) no
C22 Fe2 C25 C24 81.4(2) no
C21 Fe2 C25 C24 118.4(3) no
C24 Fe2 C25 C21 -118.4(3) no
C26 Fe2 C25 C21 86.3(2) no
C27 Fe2 C25 C21 51.1(4) no
C210 Fe2 C25 C21 129.45(19) no
C23 Fe2 C25 C21 -80.8(2) no
C28 Fe2 C25 C21 -160.5(6) no
C29 Fe2 C25 C21 169.4(2) no
C22 Fe2 C25 C21 -37.03(18) no
C24 Fe2 C26 C210 51.3(4) no
C27 Fe2 C26 C210 -118.7(3) no
C25 Fe2 C26 C210 85.7(2) no
C23 Fe2 C26 C210 -161.8(5) no
C28 Fe2 C26 C210 -80.6(2) no
C29 Fe2 C26 C210 -37.2(2) no
C22 Fe2 C26 C210 168.74(19) no
C21 Fe2 C26 C210 128.6(2) no
C24 Fe2 C26 C27 169.9(3) no
C25 Fe2 C26 C27 -155.60(19) no
C210 Fe2 C26 C27 118.7(3) no
C23 Fe2 C26 C27 -43.2(7) no
C28 Fe2 C26 C27 38.1(2) no
C29 Fe2 C26 C27 81.5(2) no
C22 Fe2 C26 C27 -72.6(2) no
C21 Fe2 C26 C27 -112.7(2) no
C24 Fe2 C26 C216 -69.3(4) no
C27 Fe2 C26 C216 120.7(4) no
C25 Fe2 C26 C216 -34.9(3) no
C210 Fe2 C26 C216 -120.6(4) no
C23 Fe2 C26 C216 77.6(7) no
C28 Fe2 C26 C216 158.8(3) no
C29 Fe2 C26 C216 -157.8(3) no
C22 Fe2 C26 C216 48.1(3) no
C21 Fe2 C26 C216 8.0(3) no
C210 C26 C27 C28 -0.7(4) no
C216 C26 C27 C28 -175.3(3) no
Fe2 C26 C27 C28 -60.4(2) no
C210 C26 C27 Fe2 59.7(2) no
C216 C26 C27 Fe2 -114.9(3) no
C24 Fe2 C27 C28 -41.1(7) no
C26 Fe2 C27 C28 118.2(3) no
C25 Fe2 C27 C28 168.9(3) no
C210 Fe2 C27 C28 80.3(2) no
C23 Fe2 C27 C28 -73.1(3) no
C29 Fe2 C27 C28 37.0(2) no
C22 Fe2 C27 C28 -113.5(2) no
C21 Fe2 C27 C28 -156.1(2) no
C24 Fe2 C27 C26 -159.3(5) no
C25 Fe2 C27 C26 50.7(4) no
C210 Fe2 C27 C26 -37.88(19) no
C23 Fe2 C27 C26 168.70(19) no
C28 Fe2 C27 C26 -118.2(3) no
C29 Fe2 C27 C26 -81.2(2) no
C22 Fe2 C27 C26 128.30(19) no
C21 Fe2 C27 C26 85.7(2) no
C26 C27 C28 C29 0.6(4) no
Fe2 C27 C28 C29 -59.1(2) no
C26 C27 C28 Fe2 59.7(2) no
C24 Fe2 C28 C29 -71.5(3) no
C26 Fe2 C28 C29 81.3(2) no
C27 Fe2 C28 C29 120.0(3) no
C25 Fe2 C28 C29 -37.6(7) no
C210 Fe2 C28 C29 37.3(2) no
C23 Fe2 C28 C29 -112.2(2) no
C22 Fe2 C28 C29 -155.4(2) no
C21 Fe2 C28 C29 170.2(3) no
C24 Fe2 C28 C27 168.5(2) no
C26 Fe2 C28 C27 -38.7(2) no
C25 Fe2 C28 C27 -157.6(5) no
C210 Fe2 C28 C27 -82.7(2) no
C23 Fe2 C28 C27 127.7(2) no
C29 Fe2 C28 C27 -120.0(3) no
C22 Fe2 C28 C27 84.6(2) no
C21 Fe2 C28 C27 50.2(4) no
C27 C28 C29 C210 -0.3(4) no
Fe2 C28 C29 C210 -58.8(2) no
C27 C28 C29 Fe2 58.5(2) no
C24 Fe2 C29 C210 -111.9(2) no
C26 Fe2 C29 C210 37.7(2) no
C27 Fe2 C29 C210 82.3(2) no
C25 Fe2 C29 C210 -71.1(3) no
C23 Fe2 C29 C210 -154.5(2) no
C28 Fe2 C29 C210 119.6(3) no
C22 Fe2 C29 C210 170.8(3) no
C21 Fe2 C29 C210 -40.9(7) no
C24 Fe2 C29 C28 128.5(2) no
C26 Fe2 C29 C28 -82.0(2) no
C27 Fe2 C29 C28 -37.3(2) no
C25 Fe2 C29 C28 169.3(2) no
C210 Fe2 C29 C28 -119.6(3) no
C23 Fe2 C29 C28 85.9(3) no
C22 Fe2 C29 C28 51.1(4) no
C21 Fe2 C29 C28 -160.6(5) no
C28 C29 C210 C26 -0.2(4) no
Fe2 C29 C210 C26 -59.3(2) no
C28 C29 C210 Fe2 59.1(2) no
C27 C26 C210 C29 0.5(4) no
C216 C26 C210 C29 175.2(3) no
Fe2 C26 C210 C29 60.0(2) no
C27 C26 C210 Fe2 -59.4(2) no
C216 C26 C210 Fe2 115.2(3) no
C24 Fe2 C210 C29 85.6(2) no
C26 Fe2 C210 C29 -119.6(3) no
C27 Fe2 C210 C29 -81.1(2) no
C25 Fe2 C210 C29 128.7(2) no
C23 Fe2 C210 C29 52.1(4) no
C28 Fe2 C210 C29 -37.3(2) no
C22 Fe2 C210 C29 -161.0(5) no
C21 Fe2 C210 C29 168.5(2) no
C24 Fe2 C210 C26 -154.8(2) no
C27 Fe2 C210 C26 38.44(19) no
C25 Fe2 C210 C26 -111.8(2) no
C23 Fe2 C210 C26 171.6(3) no
C28 Fe2 C210 C26 82.3(2) no
C29 Fe2 C210 C26 119.6(3) no
C22 Fe2 C210 C26 -41.5(7) no
C21 Fe2 C210 C26 -72.0(2) no
C212 O5 C211 O6 0.6(5) no
C212 O5 C211 N2 178.9(3) no
C21 N2 C211 O6 -177.2(3) no
C21 N2 C211 O5 4.5(5) no
C211 O5 C212 C215 -61.3(4) no
C211 O5 C212 C213 63.3(4) no
C211 O5 C212 C214 -179.9(3) no
C210 C26 C216 O7 -179.7(3) no
C27 C26 C216 O7 -6.1(5) no
Fe2 C26 C216 O7 -92.7(4) no
C210 C26 C216 O8 0.8(5) no
C27 C26 C216 O8 174.4(3) no
Fe2 C26 C216 O8 87.8(4) no
